data_4001083
loop_
_publ_author_name
'G\'andara, F.'
'Gomez-Lor, B.'
'Guti\'errez-Puebla, E.'
'Iglesias, M.'
'Monge, M. A.'
'Proserpio, D. M.'
'Snejko, N.'

_publ_section_title
;
 An Indium Layered MOF as Recyclable Lewis Acid Catalyst
;
_journal_issue 1
_journal_name_full 'Chemistry of Materials'
_journal_page_first 72
_journal_paper_doi 10.1021/cm071079a
_journal_volume 20
_journal_year 2008
_chemical_formula_moiety 'C17 H9 F6 In O5'
_chemical_formula_sum 'C17 H9 F6 In O5'
_chemical_formula_weight 522.06
_chemical_name_systematic
; 
 ? 
;
_space_group_IT_number 70
_symmetry_cell_setting orthorhombic
_symmetry_space_group_name_Hall '-F 2uv 2vw'
_symmetry_space_group_name_H-M 'F d d d :2'
_atom_sites_solution_hydrogens geom
_atom_sites_solution_primary direct
_atom_sites_solution_secondary difmap
_audit_creation_method SHELXL-97
_cell_angle_alpha 90.00
_cell_angle_beta 90.00
_cell_angle_gamma 90.00
_cell_formula_units_Z 16
_cell_length_a 7.1145(4)
_cell_length_b 25.8569(15)
_cell_length_c 43.551(3)
_cell_measurement_reflns_used 4868
_cell_measurement_temperature 295(2)
_cell_measurement_theta_max 25.61
_cell_measurement_theta_min 3.01
_cell_volume 8011.6(9)
_computing_cell_refinement 'Bruker SMART'
_computing_data_collection 'Bruker SMART'
_computing_data_reduction 'Bruker SAINT'
_computing_molecular_graphics 'Bruker SHELXTL'
_computing_publication_material 'Bruker SHELXTL'
_computing_structure_refinement 'SHELXL-97 (Sheldrick, 1997)'
_computing_structure_solution 'SHELXS-97 (Sheldrick, 1990)'
_diffrn_ambient_temperature 295(2)
_diffrn_measured_fraction_theta_full 0.998
_diffrn_measured_fraction_theta_max 0.998
_diffrn_measurement_device_type 'CCD area detector'
_diffrn_measurement_method 'phi and omega scans'
_diffrn_radiation_monochromator graphite
_diffrn_radiation_source 'fine-focus sealed tube'
_diffrn_radiation_type MoK\a
_diffrn_radiation_wavelength 0.71073
_diffrn_reflns_av_R_equivalents 0.0670
_diffrn_reflns_av_sigmaI/netI 0.0387
_diffrn_reflns_limit_h_max 8
_diffrn_reflns_limit_h_min -8
_diffrn_reflns_limit_k_max 30
_diffrn_reflns_limit_k_min -31
_diffrn_reflns_limit_l_max 52
_diffrn_reflns_limit_l_min -52
_diffrn_reflns_number 13655
_diffrn_reflns_theta_full 25.34
_diffrn_reflns_theta_max 25.34
_diffrn_reflns_theta_min 1.83
_exptl_absorpt_coefficient_mu 1.259
_exptl_absorpt_correction_T_max 0.9753
_exptl_absorpt_correction_T_min 0.8845
_exptl_absorpt_correction_type multi-scan
_exptl_absorpt_process_details SADABS
_exptl_crystal_colour colourless
_exptl_crystal_density_diffrn 1.731
_exptl_crystal_density_method 'not measured'
_exptl_crystal_description prism
_exptl_crystal_F_000 4064
_exptl_crystal_size_max 0.10
_exptl_crystal_size_mid 0.10
_exptl_crystal_size_min 0.02
_refine_diff_density_max 0.983
_refine_diff_density_min -0.610
_refine_diff_density_rms 0.130
_refine_ls_extinction_method none
_refine_ls_goodness_of_fit_ref 1.421
_refine_ls_hydrogen_treatment constr
_refine_ls_matrix_type full
_refine_ls_number_parameters 134
_refine_ls_number_reflns 1844
_refine_ls_number_restraints 0
_refine_ls_restrained_S_all 1.421
_refine_ls_R_factor_all 0.0849
_refine_ls_R_factor_gt 0.0720
_refine_ls_shift/su_max 0.000
_refine_ls_shift/su_mean 0.000
_refine_ls_structure_factor_coef Fsqd
_refine_ls_weighting_details 'calc w=1/[\s^2^(Fo^2^)+(0.0396P)^2^+186.2439P] where P=(Fo^2^+2Fc^2^)/3'
_refine_ls_weighting_scheme calc
_refine_ls_wR_factor_gt 0.1435
_refine_ls_wR_factor_ref 0.1478
_reflns_number_gt 1694
_reflns_number_total 1844
_reflns_threshold_expression >2sigma(I)
_cod_data_source_file cm071079a-file003.cif
_cod_data_source_block '[In(OH)L]'
_cod_depositor_comments
;
The following automatic conversions were performed:

'_symmetry_cell_setting' value 'Orthorhombic' changed to
'orthorhombic' according to
/home/saulius/struct/CIF-dictionaries/cif_core.dic dictionary named
'cif_core.dic' version 2.4.1 from 2010-06-29.

Automatic conversion script
Id: cif_fix_values 1715 2011-07-08 13:25:40Z adriana 
;
_cod_original_cell_volume 8011.7(8)
_cod_original_sg_symbol_H-M Fddd
_cod_database_code 4001083

loop_
_symmetry_equiv_pos_as_xyz
'x, y, z'
'-x+3/4, -y+3/4, z'
'-x+3/4, y, -z+3/4'
'x, -y+3/4, -z+3/4'
'x, y+1/2, z+1/2'
'-x+3/4, -y+5/4, z+1/2'
'-x+3/4, y+1/2, -z+5/4'
'x, -y+5/4, -z+5/4'
'x+1/2, y, z+1/2'
'-x+5/4, -y+3/4, z+1/2'
'-x+5/4, y, -z+5/4'
'x+1/2, -y+3/4, -z+5/4'
'x+1/2, y+1/2, z'
'-x+5/4, -y+5/4, z'
'-x+5/4, y+1/2, -z+3/4'
'x+1/2, -y+5/4, -z+3/4'
'-x, -y, -z'
'x-3/4, y-3/4, -z'
'x-3/4, -y, z-3/4'
'-x, y-3/4, z-3/4'
'-x, -y+1/2, -z+1/2'
'x-3/4, y-1/4, -z+1/2'
'x-3/4, -y+1/2, z-1/4'
'-x, y-1/4, z-1/4'
'-x+1/2, -y, -z+1/2'
'x-1/4, y-3/4, -z+1/2'
'x-1/4, -y, z-1/4'
'-x+1/2, y-3/4, z-1/4'
'-x+1/2, -y+1/2, -z'
'x-1/4, y-1/4, -z'
'x-1/4, -y+1/2, z-3/4'
'-x+1/2, y-1/4, z-3/4'

loop_
_atom_site_label
_atom_site_type_symbol
_atom_site_fract_x
_atom_site_fract_y
_atom_site_fract_z
_atom_site_U_iso_or_equiv
_atom_site_adp_type
_atom_site_occupancy
_atom_site_symmetry_multiplicity
_atom_site_calc_flag
_atom_site_refinement_flags
In1 In 1.1250 -0.11521(3) 0.1250 0.0246(3) Uani 1 2 d S
O1 O 1.3750 -0.1250 0.10095(17) 0.0344(18) Uani 1 2 d S
O2 O 0.7294(9) -0.0747(2) 0.09545(17) 0.056(2) Uani 1 1 d .
O3 O 1.0336(8) -0.0552(2) 0.09389(13) 0.0378(14) Uani 1 1 d .
C1 C 0.8611(12) -0.0474(3) 0.08717(18) 0.0319(18) Uani 1 1 d .
C2 C 0.8163(11) -0.0012(3) 0.06772(18) 0.0291(18) Uani 1 1 d .
C3 C 0.6431(13) 0.0223(3) 0.0722(2) 0.040(2) Uani 1 1 d .
H3 H 0.5631 0.0100 0.0874 0.048 Uiso 1 1 calc R
C4 C 0.5883(11) 0.0635(3) 0.05439(19) 0.035(2) Uani 1 1 d .
H4 H 0.4737 0.0797 0.0580 0.042 Uiso 1 1 calc R
C5 C 0.7049(12) 0.0810(3) 0.03082(18) 0.0276(17) Uani 1 1 d .
C6 C 0.8762(13) 0.0575(3) 0.02631(19) 0.0362(19) Uani 1 1 d .
H6 H 0.9541 0.0687 0.0105 0.043 Uiso 1 1 calc R
C7 C 0.9335(12) 0.0173(3) 0.0451(2) 0.037(2) Uani 1 1 d .
H7 H 1.0519 0.0027 0.0425 0.044 Uiso 1 1 calc R
C8 C 0.6250 0.1250 0.0105(2) 0.031(2) Uani 1 2 d S
C9 C 0.7757(16) 0.1502(4) -0.0104(2) 0.050(3) Uani 1 1 d .
F1 F 0.8364(10) 0.1181(2) -0.03267(12) 0.073(2) Uani 1 1 d .
F2 F 0.9257(8) 0.1651(2) 0.00518(15) 0.0610(16) Uani 1 1 d .
F3 F 0.7076(10) 0.1919(2) -0.02470(14) 0.075(2) Uani 1 1 d .
H1 H 1.3749 -0.1250 0.0807 0.05(4) Uiso 1 2 d SR

loop_
_atom_site_aniso_label
_atom_site_aniso_U_11
_atom_site_aniso_U_22
_atom_site_aniso_U_33
_atom_site_aniso_U_23
_atom_site_aniso_U_13
_atom_site_aniso_U_12
In1 0.0160(4) 0.0239(4) 0.0338(4) 0.000 -0.0008(4) 0.000
O1 0.021(4) 0.055(5) 0.027(4) 0.000 0.000 0.002(4)
O2 0.033(4) 0.050(4) 0.085(5) 0.044(4) -0.010(4) -0.010(3)
O3 0.031(3) 0.035(3) 0.048(4) 0.016(3) -0.003(3) -0.002(3)
C1 0.028(4) 0.034(4) 0.034(4) 0.004(3) -0.004(4) 0.005(4)
C2 0.028(4) 0.028(4) 0.031(4) 0.005(3) -0.001(3) 0.000(3)
C3 0.032(5) 0.046(5) 0.043(5) 0.015(4) 0.012(4) 0.003(4)
C4 0.025(5) 0.037(5) 0.043(5) 0.007(4) 0.008(4) 0.007(3)
C5 0.029(4) 0.025(4) 0.028(4) 0.000(3) 0.002(3) 0.002(3)
C6 0.038(5) 0.032(4) 0.039(5) 0.004(3) 0.014(4) 0.003(4)
C7 0.029(5) 0.038(5) 0.044(5) 0.004(4) 0.002(4) 0.006(3)
C8 0.034(6) 0.029(6) 0.030(6) 0.000 0.000 0.004(5)
C9 0.062(7) 0.050(6) 0.040(5) 0.016(4) 0.014(5) 0.017(5)
F1 0.098(5) 0.079(4) 0.042(3) 0.008(3) 0.030(3) 0.032(4)
F2 0.050(4) 0.057(4) 0.076(4) 0.013(3) 0.022(3) -0.007(3)
F3 0.096(5) 0.060(4) 0.069(4) 0.039(3) 0.025(4) 0.026(4)

loop_
_atom_type_symbol
_atom_type_description
_atom_type_scat_dispersion_real
_atom_type_scat_dispersion_imag
_atom_type_scat_source
C C 0.0033 0.0016 'International Tables Vol C Tables 4.2.6.8 and 6.1.1.4'
H H 0.0000 0.0000 'International Tables Vol C Tables 4.2.6.8 and 6.1.1.4'
O O 0.0106 0.0060 'International Tables Vol C Tables 4.2.6.8 and 6.1.1.4'
In In -0.7276 1.3100 'International Tables Vol C Tables 4.2.6.8 and 6.1.1.4'
F F 0.0171 0.0103 'International Tables Vol C Tables 4.2.6.8 and 6.1.1.4'

loop_
_geom_angle_atom_site_label_1
_geom_angle_atom_site_label_2
_geom_angle_atom_site_label_3
_geom_angle
_geom_angle_site_symmetry_1
_geom_angle_site_symmetry_3
O1 In1 O1 166.02(5) 11_654 .
O1 In1 O2 84.6(2) 11_654 12_544
O1 In1 O2 85.3(2) . 12_544
O1 In1 O2 85.3(2) 11_654 2_645
O1 In1 O2 84.6(2) . 2_645
O2 In1 O2 87.5(4) 12_544 2_645
O1 In1 O3 91.7(2) 11_654 11_654
O1 In1 O3 98.38(19) . 11_654
O2 In1 O3 92.3(3) 12_544 11_654
O2 In1 O3 177.0(2) 2_645 11_654
O1 In1 O3 98.38(19) 11_654 .
O1 In1 O3 91.7(2) . .
O2 In1 O3 177.0(2) 12_544 .
O2 In1 O3 92.3(3) 2_645 .
O3 In1 O3 88.2(3) 11_654 .
In1 O1 In1 119.5(3) 2_745 .
In1 O1 H1 120.3 2_745 .
In1 O1 H1 120.2 . .
C1 O2 In1 148.8(6) . 2_645
C1 O3 In1 123.1(5) . .
O2 C1 O3 125.1(7) . .
O2 C1 C2 117.6(7) . .
O3 C1 C2 117.4(7) . .
C7 C2 C3 119.1(7) . .
C7 C2 C1 123.6(7) . .
C3 C2 C1 117.3(7) . .
C4 C3 C2 120.8(8) . .
C4 C3 H3 119.6 . .
C2 C3 H3 119.6 . .
C3 C4 C5 119.8(7) . .
C3 C4 H4 120.1 . .
C5 C4 H4 120.1 . .
C6 C5 C4 119.2(7) . .
C6 C5 C8 124.5(7) . .
C4 C5 C8 116.2(7) . .
C5 C6 C7 120.5(8) . .
C5 C6 H6 119.7 . .
C7 C6 H6 119.7 . .
C2 C7 C6 120.4(8) . .
C2 C7 H7 119.8 . .
C6 C7 H7 119.8 . .
C5 C8 C5 110.3(9) 14_545 .
C5 C8 C9 106.3(5) 14_545 .
C5 C8 C9 112.9(5) . .
C5 C8 C9 112.9(5) 14_545 14_545
C5 C8 C9 106.3(5) . 14_545
C9 C8 C9 108.2(11) . 14_545
F2 C9 F3 107.2(9) . .
F2 C9 F1 106.9(9) . .
F3 C9 F1 106.1(7) . .
F2 C9 C8 112.4(7) . .
F3 C9 C8 111.2(8) . .
F1 C9 C8 112.7(8) . .

loop_
_geom_bond_atom_site_label_1
_geom_bond_atom_site_label_2
_geom_bond_distance
_geom_bond_site_symmetry_2
In1 O1 2.080(4) 11_654
In1 O1 2.080(4) .
In1 O2 2.150(6) 12_544
In1 O2 2.150(6) 2_645
In1 O3 2.160(5) 11_654
In1 O3 2.160(5) .
O1 In1 2.080(4) 2_745
O1 H1 0.8818 .
O2 C1 1.228(10) .
O2 In1 2.150(6) 2_645
O3 C1 1.278(10) .
C1 C2 1.499(10) .
C2 C7 1.376(11) .
C2 C3 1.387(11) .
C3 C4 1.374(11) .
C3 H3 0.9300 .
C4 C5 1.395(11) .
C4 H4 0.9300 .
C5 C6 1.376(11) .
C5 C8 1.551(9) .
C6 C7 1.384(11) .
C6 H6 0.9300 .
C7 H7 0.9300 .
C8 C5 1.551(9) 14_545
C8 C9 1.548(12) .
C8 C9 1.548(12) 14_545
C9 F2 1.321(12) .
C9 F3 1.338(10) .
C9 F1 1.348(11) .
